data_2229134
loop_
_publ_author_name
'Fischer, Andreas'

_publ_section_title
;
 Trisilver(I) citrate
;
_journal_coeditor_code KP2301
_journal_issue 2
_journal_name_full 'Acta Crystallographica Section E'
_journal_page_first m255
_journal_paper_doi 10.1107/S160053681100239X
_journal_volume 67
_journal_year 2011
_chemical_formula_iupac '3Ag +, C6 H5 O7 3-'
_chemical_formula_moiety '3(Ag +), C6 H5 O7 3-'
_chemical_formula_sum 'C6 H5 Ag3 O7'
_chemical_formula_weight 512.709
_chemical_name_systematic
;
Trisilver citrate
;
_space_group_IT_number 61
_symmetry_cell_setting orthorhombic
_symmetry_space_group_name_Hall '-P 2ac 2ab'
_symmetry_space_group_name_H-M 'P b c a'
_atom_sites_solution_primary direct
_atom_sites_solution_secondary difmap
_cell_angle_alpha 90.00
_cell_angle_beta 90.00
_cell_angle_gamma 90.00
_cell_formula_units_Z 8
_cell_length_a 6.6181(7)
_cell_length_b 11.8477(11)
_cell_length_c 22.386(2)
_cell_measurement_reflns_used 53
_cell_measurement_temperature 299
_cell_measurement_theta_max 20.0
_cell_measurement_theta_min 4.0
_cell_volume 1755.3(3)
_computing_cell_refinement 'DIRAX (Duisenberg, 1992)'
_computing_data_collection Collect
_computing_data_reduction 'EvalCCD (Duisenberg <i>et al.</i>, 2003)'
_computing_molecular_graphics 'DIAMOND (Brandenburg, 2007)'
_computing_publication_material 'publCIF (Westrip, 2010)'
_computing_structure_refinement 'SHELXL97 (Sheldrick, 2008)'
_computing_structure_solution 'SHELXS97 (Sheldrick, 2008)'
_diffrn_ambient_temperature 299
_diffrn_measured_fraction_theta_full 0.995
_diffrn_measured_fraction_theta_max 0.995
_diffrn_measurement_device 'Bruker--Nonius KappaCCD'
_diffrn_measurement_method '\f & \w'
_diffrn_radiation_source 'fine-focus sealed tube'
_diffrn_radiation_type MoK\a
_diffrn_reflns_av_R_equivalents 0.055
_diffrn_reflns_av_sigmaI/netI 0.038
_diffrn_reflns_limit_h_max 8
_diffrn_reflns_limit_h_min -8
_diffrn_reflns_limit_k_max 15
_diffrn_reflns_limit_k_min -14
_diffrn_reflns_limit_l_max 29
_diffrn_reflns_limit_l_min -29
_diffrn_reflns_number 15238
_diffrn_reflns_theta_full 27.5
_diffrn_reflns_theta_max 27.5
_diffrn_reflns_theta_min 4.6
_exptl_absorpt_coefficient_mu 6.645
_exptl_absorpt_correction_T_max 0.876
_exptl_absorpt_correction_T_min 0.631
_exptl_absorpt_correction_type multi-scan
_exptl_absorpt_process_details '(SADABS; Sheldrick, 2003)'
_exptl_crystal_colour Colourless
_exptl_crystal_density_diffrn 3.880
_exptl_crystal_density_method 'not measured'
_exptl_crystal_description Rod
_exptl_crystal_F_000 1904
_exptl_crystal_size_max 0.12
_exptl_crystal_size_mid 0.05
_exptl_crystal_size_min 0.02
_refine_diff_density_max 1.212
_refine_diff_density_min -1.208
_refine_ls_extinction_method none
_refine_ls_goodness_of_fit_ref 1.10
_refine_ls_hydrogen_treatment mixed
_refine_ls_matrix_type full
_refine_ls_number_parameters 148
_refine_ls_number_reflns 2008
_refine_ls_number_restraints 1
_refine_ls_restrained_S_all 1.10
_refine_ls_R_factor_all 0.061
_refine_ls_R_factor_gt 0.032
_refine_ls_shift/su_max 0.001
_refine_ls_shift/su_mean 0.001
_refine_ls_structure_factor_coef Fsqd
_refine_ls_weighting_details 'calc w=1/[\s^2^(Fo^2^)+(0.0117P)^2^+5.8189P] where P=(Fo^2^+2Fc^2^)/3'
_refine_ls_weighting_scheme calc
_refine_ls_wR_factor_gt 0.045
_refine_ls_wR_factor_ref 0.051
_reflns_number_gt 1493
_reflns_number_total 2008
_reflns_threshold_expression I>2\s(I)
_cod_data_source_file kp2301.cif
_cod_data_source_block I
_cod_database_code 2229134
_cod_database_fobs_code 2229134

loop_
_symmetry_equiv_pos_as_xyz
'x, y, z'
'-x+1/2, -y, z+1/2'
'x+1/2, -y+1/2, -z'
'-x, y+1/2, -z+1/2'
'-x, -y, -z'
'x-1/2, y, -z-1/2'
'-x-1/2, y-1/2, z'
'x, -y-1/2, z-1/2'

loop_
_atom_site_type_symbol
_atom_site_label
_atom_site_fract_x
_atom_site_fract_y
_atom_site_fract_z
_atom_site_U_iso_or_equiv
_atom_site_adp_type
_atom_site_calc_flag
_atom_site_refinement_flags
_atom_site_occupancy
_atom_site_disorder_assembly
_atom_site_disorder_group
Ag Ag1 0.10659(6) 0.25916(4) 0.431564(16) 0.02802(12) Uani d . 1 . .
Ag Ag2 0.27992(6) 0.15476(4) 0.296424(16) 0.03187(12) Uani d . 1 . .
Ag Ag3 0.42015(6) 0.32800(4) 0.216249(16) 0.02955(12) Uani d . 1 . .
C C1 0.7295(7) 0.5962(4) 0.33652(19) 0.0165(10) Uani d . 1 . .
C C2 0.4709(7) 0.3885(4) 0.3454(2) 0.0181(11) Uani d . 1 . .
C C3 0.5610(7) 0.4467(4) 0.39995(19) 0.0168(10) Uani d . 1 . .
C C4 0.7567(7) 0.5110(4) 0.38916(18) 0.0155(10) Uani d . 1 . .
C C5 0.8155(7) 0.5769(4) 0.44573(19) 0.0160(10) Uani d . 1 . .
C C6 1.0229(7) 0.6305(4) 0.4444(2) 0.0176(11) Uani d . 1 . .
O O1 0.5862(5) 0.6651(3) 0.34287(14) 0.0244(8) Uani d . 1 . .
O O2 0.8489(5) 0.5926(3) 0.29317(14) 0.0240(8) Uani d . 1 . .
O O3 0.3092(5) 0.3355(3) 0.35141(15) 0.0317(9) Uani d . 1 . .
O O4 0.5631(5) 0.3974(3) 0.29684(14) 0.0307(9) Uani d . 1 . .
O O5 0.9113(5) 0.4296(3) 0.37668(14) 0.0186(7) Uani d D 1 . .
O O6 1.0678(5) 0.7019(3) 0.48333(15) 0.0296(9) Uani d . 1 . .
O O7 1.1480(5) 0.6006(3) 0.40461(15) 0.0272(8) Uani d . 1 . .
H H3A 0.4617 0.4990 0.4157 0.020 Uiso calc R 1 . .
H H3B 0.5856 0.3900 0.4304 0.020 Uiso calc R 1 . .
H H5A 0.7161 0.6359 0.4522 0.019 Uiso calc R 1 . .
H H5B 0.8089 0.5260 0.4796 0.019 Uiso calc R 1 . .
H H5O 1.012(5) 0.468(4) 0.379(2) 0.028 Uiso d D 1 . .

loop_
_atom_site_aniso_label
_atom_site_aniso_U_11
_atom_site_aniso_U_22
_atom_site_aniso_U_33
_atom_site_aniso_U_12
_atom_site_aniso_U_13
_atom_site_aniso_U_23
Ag1 0.0264(2) 0.0362(3) 0.02149(19) 0.00746(19) 0.00281(17) -0.00024(17)
Ag2 0.0284(2) 0.0484(3) 0.01882(19) -0.0047(2) -0.00075(17) -0.00654(19)
Ag3 0.0383(3) 0.0327(3) 0.01763(18) -0.0018(2) -0.00653(17) -0.00150(17)
C1 0.014(2) 0.020(3) 0.016(2) -0.005(2) -0.004(2) -0.003(2)
C2 0.018(3) 0.014(3) 0.022(2) -0.002(2) -0.004(2) 0.002(2)
C3 0.014(2) 0.021(3) 0.015(2) 0.001(2) 0.0015(19) -0.0013(19)
C4 0.015(2) 0.016(3) 0.016(2) 0.003(2) 0.001(2) 0.0021(19)
C5 0.019(3) 0.015(3) 0.014(2) 0.002(2) 0.0004(19) 0.0012(19)
C6 0.017(3) 0.020(3) 0.016(2) 0.002(2) -0.004(2) 0.003(2)
O1 0.0250(19) 0.023(2) 0.0250(17) 0.0080(17) 0.0029(15) 0.0076(15)
O2 0.0222(18) 0.034(2) 0.0162(16) 0.0004(16) 0.0039(15) 0.0037(15)
O3 0.029(2) 0.040(2) 0.0260(18) -0.013(2) 0.0013(16) -0.0050(17)
O4 0.029(2) 0.044(2) 0.0188(17) -0.0117(18) 0.0016(17) -0.0080(16)
O5 0.0197(19) 0.0140(19) 0.0220(16) 0.0030(16) 0.0001(15) -0.0033(14)
O6 0.031(2) 0.034(2) 0.0232(17) -0.0112(18) 0.0018(16) -0.0115(16)
O7 0.0223(19) 0.030(2) 0.0296(19) -0.0022(17) 0.0038(16) -0.0077(16)

loop_
_atom_type_symbol
_atom_type_description
_atom_type_scat_dispersion_real
_atom_type_scat_dispersion_imag
_atom_type_scat_source
C C 0.0033 0.0016 'International Tables Vol C Tables 4.2.6.8 and 6.1.1.4'
H H 0.0000 0.0000 'International Tables Vol C Tables 4.2.6.8 and 6.1.1.4'
Ag Ag -0.8971 1.1015 'International Tables Vol C Tables 4.2.6.8 and 6.1.1.4'
O O 0.0106 0.0060 'International Tables Vol C Tables 4.2.6.8 and 6.1.1.4'

loop_
_diffrn_radiation_wavelength
0.71073

loop_
_geom_angle_atom_site_label_1
_geom_angle_atom_site_label_2
_geom_angle_atom_site_label_3
_geom_angle_site_symmetry_1
_geom_angle_site_symmetry_3
_geom_angle
_geom_angle_publ_flag
O6 Ag1 O3 5_666 . 145.89(13) n
O6 Ag1 O6 5_666 7_755 95.88(6) n
O3 Ag1 O6 . 7_755 88.17(12) n
O6 Ag1 O7 5_666 7_755 132.00(12) n
O3 Ag1 O7 . 7_755 75.34(12) n
O6 Ag1 O7 7_755 7_755 51.10(11) n
O2 Ag2 O3 4_645 . 137.63(12) n
O2 Ag2 O7 4_645 7_755 144.77(12) n
O3 Ag2 O7 . 7_755 74.39(11) n
O2 Ag2 O2 4_645 7_755 103.78(10) n
O3 Ag2 O2 . 7_755 100.80(12) n
O7 Ag2 O2 7_755 7_755 77.04(10) n
O2 Ag2 Ag3 4_645 . 78.71(9) n
O3 Ag2 Ag3 . . 70.64(8) n
O7 Ag2 Ag3 7_755 . 135.29(8) n
O2 Ag2 Ag3 7_755 . 83.01(8) n
O2 Ag2 Ag3 4_645 6_556 81.39(9) n
O3 Ag2 Ag3 . 6_556 62.71(9) n
O7 Ag2 Ag3 7_755 6_556 112.94(8) n
O2 Ag2 Ag3 7_755 6_556 155.01(8) n
Ag3 Ag2 Ag3 . 6_556 73.958(16) n
O4 Ag3 O1 . 4_645 141.33(13) n
O4 Ag3 O5 . 6_556 122.24(13) n
O1 Ag3 O5 4_645 6_556 85.60(11) n
O4 Ag3 O4 . 6_556 112.16(13) n
O1 Ag3 O4 4_645 6_556 100.76(12) n
O5 Ag3 O4 6_556 6_556 73.33(11) n
O4 Ag3 Ag2 . . 83.90(9) n
O1 Ag3 Ag2 4_645 . 76.06(8) n
O5 Ag3 Ag2 6_556 . 152.65(8) n
O4 Ag3 Ag2 6_556 . 90.16(8) n
O4 Ag3 Ag2 . 6_656 89.56(10) n
O1 Ag3 Ag2 4_645 6_656 55.00(8) n
O5 Ag3 Ag2 6_556 6_656 105.44(8) n
O4 Ag3 Ag2 6_556 6_656 155.43(9) n
Ag2 Ag3 Ag2 . 6_656 80.542(17) n
O2 C1 O1 . . 125.8(4) n
O2 C1 C4 . . 119.4(4) n
O1 C1 C4 . . 114.9(4) n
O3 C2 O4 . . 123.6(4) n
O3 C2 C3 . . 118.6(4) n
O4 C2 C3 . . 117.8(4) n
C4 C3 C2 . . 115.6(4) n
O5 C4 C3 . . 107.6(4) n
O5 C4 C5 . . 108.8(4) n
C3 C4 C5 . . 109.8(3) n
O5 C4 C1 . . 111.7(3) n
C3 C4 C1 . . 110.2(4) n
C5 C4 C1 . . 108.8(4) n
C6 C5 C4 . . 115.2(4) n
O6 C6 O7 . . 121.6(4) n
O6 C6 C5 . . 119.1(4) n
O7 C6 C5 . . 119.4(4) n
C1 O1 Ag3 . 4_655 119.0(3) n
C1 O2 Ag2 . 4_655 115.5(3) n
C1 O2 Ag2 . 7_765 124.9(3) n
Ag2 O2 Ag2 4_655 7_765 106.72(12) n
C2 O3 Ag1 . . 138.1(3) n
C2 O3 Ag2 . . 116.7(3) n
Ag1 O3 Ag2 . . 90.13(12) n
C2 O4 Ag3 . . 118.2(3) n
C2 O4 Ag3 . 6_656 122.1(3) n
Ag3 O4 Ag3 . 6_656 100.73(13) n
C4 O5 Ag3 . 6_656 121.5(2) n
C6 O6 Ag1 . 5_666 126.9(3) n
C6 O6 Ag1 . 7_765 93.7(3) n
Ag1 O6 Ag1 5_666 7_765 139.37(15) n
C6 O7 Ag2 . 7_765 136.0(3) n
C6 O7 Ag1 . 7_765 92.6(3) n
Ag2 O7 Ag1 7_765 7_765 85.45(11) n
C4 C3 H3A . . 108.4 n
C2 C3 H3A . . 108.4 n
C4 C3 H3B . . 108.4 n
C2 C3 H3B . . 108.4 n
H3A C3 H3B . . 107.4 n
C6 C5 H5A . . 108.5 n
C4 C5 H5A . . 108.5 n
C6 C5 H5B . . 108.5 n
C4 C5 H5B . . 108.5 n
H5A C5 H5B . . 107.5 n
C4 O5 H5O . . 101(4) n
Ag3 O5 H5O 6_656 . 109(4) n

loop_
_geom_bond_atom_site_label_1
_geom_bond_atom_site_label_2
_geom_bond_site_symmetry_2
_geom_bond_distance
_geom_bond_publ_flag
Ag1 O6 5_666 2.275(3) y
Ag1 O3 . 2.416(3) y
Ag1 O6 7_755 2.539(3) y
Ag1 O7 7_755 2.555(3) y
Ag2 O2 4_645 2.300(3) y
Ag2 O3 . 2.477(4) y
Ag2 O7 7_755 2.550(3) y
Ag2 O2 7_755 2.566(3) y
Ag2 Ag3 . 2.8801(6) n
Ag2 Ag3 6_556 3.1563(7) n
Ag3 O4 . 2.197(3) y
Ag3 O1 4_645 2.340(3) y
Ag3 O5 6_556 2.404(3) y
Ag3 O4 6_556 2.519(4) y
Ag3 Ag2 6_656 3.1563(7) n
C1 O2 . 1.252(5) n
C1 O1 . 1.260(6) n
C1 C4 . 1.562(6) n
C2 O3 . 1.248(6) n
C2 O4 . 1.252(6) n
C2 C3 . 1.523(6) n
C3 C4 . 1.522(6) n
C4 O5 . 1.433(6) n
C4 C5 . 1.538(6) n
C5 C6 . 1.513(7) n
C6 O6 . 1.251(6) n
C6 O7 . 1.266(6) n
O1 Ag3 4_655 2.340(3) n
O2 Ag2 4_655 2.300(3) n
O2 Ag2 7_765 2.566(3) n
O4 Ag3 6_656 2.519(4) n
O5 Ag3 6_656 2.404(3) n
O6 Ag1 5_666 2.275(3) n
O6 Ag1 7_765 2.539(3) n
O7 Ag2 7_765 2.550(3) n
O7 Ag1 7_765 2.555(3) n
C3 H3A . 0.9700 n
C3 H3B . 0.9700 n
C5 H5A . 0.9700 n
C5 H5B . 0.9700 n
O5 H5O . 0.81(2) n

loop_
_geom_hbond_atom_site_label_D
_geom_hbond_atom_site_label_H
_geom_hbond_atom_site_label_A
_geom_hbond_site_symmetry_A
_geom_hbond_distance_DH
_geom_hbond_distance_HA
_geom_hbond_distance_DA
_geom_hbond_angle_DHA
O5 H5O O7 . 0.81(2) 1.90(3) 2.636(5) 152(5)
